data_2226709
loop_
_publ_author_name
'Safo, Martin K.'
'Buentello, Kristin E.'
'Oliver, Allen G.'
'Scheidt, W. Robert'

_publ_section_title
;
 Chlorido(2,3,7,8,12,13,17,18-octaethylporphyrinato)iron(III)
 dichloromethane sesquisolvate
;
_journal_coeditor_code WM2352
_journal_issue 7
_journal_name_full 'Acta Crystallographica Section E'
_journal_page_first m733
_journal_paper_doi 10.1107/S1600536810020015
_journal_volume 66
_journal_year 2010
_chemical_formula_iupac '[Fe (C36 H44 N4) Cl], 1.5C H2 Cl2'
_chemical_formula_moiety 'C36 H44 Cl Fe N4, 1.5(C H2 Cl2)'
_chemical_formula_sum 'C37.5 H47 Cl4 Fe N4'
_chemical_formula_weight 751.44
_chemical_name_systematic
;
Chlorido(2,3,7,8,12,13,17,18-octaethylporphyrinato)iron(III)
dichloromethane sesquisolvate
;
_space_group_IT_number 2
_symmetry_cell_setting triclinic
_symmetry_space_group_name_Hall '-P 1'
_symmetry_space_group_name_H-M 'P -1'
_atom_sites_solution_hydrogens geom
_atom_sites_solution_primary direct
_atom_sites_solution_secondary difmap
_audit_creation_method SHELXL-97
_cell_angle_alpha 66.46(2)
_cell_angle_beta 80.55(2)
_cell_angle_gamma 76.10(2)
_cell_formula_units_Z 2
_cell_length_a 10.062(6)
_cell_length_b 13.767(5)
_cell_length_c 14.754(5)
_cell_measurement_reflns_used 250
_cell_measurement_temperature 293(2)
_cell_measurement_theta_max 26.0
_cell_measurement_theta_min 2.5
_cell_volume 1813.5(14)
_computing_cell_refinement 'MADNES (Messerschmidt & Pflugrath, 1987)'
_computing_data_collection 'MADNES (Messerschmidt & Pflugrath, 1987)'
_computing_data_reduction 'MADNES (Messerschmidt & Pflugrath, 1987)'
_computing_molecular_graphics 'ORTEPII (Johnson, 1976)'
_computing_publication_material 'SHELXL97 (Sheldrick, 2008) and publCIF (Westrip, 2010)'
_computing_structure_refinement 'SHELXL97 (Sheldrick, 2008)'
_computing_structure_solution 'SHELXS97 (Sheldrick, 2008)'
_diffrn_ambient_temperature 293(2)
_diffrn_detector_area_resol_mean 9.23
_diffrn_measured_fraction_theta_full 0.882
_diffrn_measured_fraction_theta_max 0.882
_diffrn_measurement_device_type 'Enraf--Nonius FAST area-detector'
_diffrn_measurement_method 'Ellipsoid-mask fitting'
_diffrn_radiation_monochromator graphite
_diffrn_radiation_source 'rotating anode X-ray tube'
_diffrn_radiation_type MoK\a
_diffrn_radiation_wavelength 0.71073
_diffrn_reflns_av_R_equivalents 0.0604
_diffrn_reflns_av_sigmaI/netI 0.0583
_diffrn_reflns_limit_h_max 14
_diffrn_reflns_limit_h_min -13
_diffrn_reflns_limit_k_max 19
_diffrn_reflns_limit_k_min -16
_diffrn_reflns_limit_l_max 20
_diffrn_reflns_limit_l_min 0
_diffrn_reflns_number 9130
_diffrn_reflns_theta_full 29.77
_diffrn_reflns_theta_max 29.77
_diffrn_reflns_theta_min 2.38
_exptl_absorpt_coefficient_mu 0.743
_exptl_absorpt_correction_T_max 0.9429
_exptl_absorpt_correction_T_min 0.8655
_exptl_absorpt_correction_type multi-scan
_exptl_absorpt_process_details '(SADABS; Sheldrick, 1995)'
_exptl_crystal_colour 'dark purple'
_exptl_crystal_density_diffrn 1.376
_exptl_crystal_density_method 'not measured'
_exptl_crystal_description needle
_exptl_crystal_F_000 788
_exptl_crystal_size_max 0.20
_exptl_crystal_size_mid 0.11
_exptl_crystal_size_min 0.08
_refine_diff_density_max 1.023
_refine_diff_density_min -0.685
_refine_ls_extinction_method none
_refine_ls_goodness_of_fit_ref 1.052
_refine_ls_hydrogen_treatment constr
_refine_ls_matrix_type full
_refine_ls_number_parameters 441
_refine_ls_number_reflns 9130
_refine_ls_number_restraints 0
_refine_ls_restrained_S_all 1.052
_refine_ls_R_factor_all 0.0839
_refine_ls_R_factor_gt 0.0592
_refine_ls_shift/su_max 0.001
_refine_ls_shift/su_mean 0.000
_refine_ls_structure_factor_coef Fsqd
_refine_ls_weighting_details 'calc w=1/[\s^2^(Fo^2^)+(0.0448P)^2^+5.0201P] where P=(Fo^2^+2Fc^2^)/3'
_refine_ls_weighting_scheme calc
_refine_ls_wR_factor_gt 0.1344
_refine_ls_wR_factor_ref 0.1476
_reflns_number_gt 7073
_reflns_number_total 9130
_reflns_threshold_expression I>2sigma(I)
_cod_data_source_file wm2352.cif
_cod_data_source_block I
_cod_original_formula_sum 'C37.50 H47 Cl4 Fe N4'
_cod_database_code 2226709
_cod_database_fobs_code 2226709

loop_
_symmetry_equiv_pos_as_xyz
'x, y, z'
'-x, -y, -z'

loop_
_atom_site_type_symbol
_atom_site_label
_atom_site_fract_x
_atom_site_fract_y
_atom_site_fract_z
_atom_site_U_iso_or_equiv
_atom_site_adp_type
_atom_site_calc_flag
_atom_site_refinement_flags
_atom_site_occupancy
_atom_site_disorder_assembly
_atom_site_disorder_group
Fe Fe 0.25435(4) 0.37510(3) 0.32355(3) 0.01287(10) Uani d . 1 . .
Cl Cl1 0.08498(7) 0.28040(6) 0.37840(6) 0.02095(15) Uani d . 1 . .
N N1 0.3046(2) 0.38438(18) 0.44976(17) 0.0134(4) Uani d . 1 . .
N N2 0.1490(2) 0.53203(19) 0.28837(18) 0.0153(5) Uani d . 1 . .
N N3 0.2765(2) 0.40653(19) 0.17326(17) 0.0155(5) Uani d . 1 . .
N N4 0.4286(2) 0.25643(19) 0.33618(18) 0.0157(5) Uani d . 1 . .
C CA1 0.3884(3) 0.3059(2) 0.5196(2) 0.0148(5) Uani d . 1 . .
C CA2 0.2377(3) 0.4580(2) 0.4922(2) 0.0138(5) Uani d . 1 . .
C CA3 0.1014(3) 0.5843(2) 0.3531(2) 0.0145(5) Uani d . 1 . .
C CA4 0.0834(3) 0.5949(2) 0.2033(2) 0.0157(5) Uani d . 1 . .
C CA5 0.1976(3) 0.4875(2) 0.1020(2) 0.0166(5) Uani d . 1 . .
C CA6 0.3542(3) 0.3396(2) 0.1268(2) 0.0173(5) Uani d . 1 . .
C CA7 0.4799(3) 0.2059(2) 0.2702(2) 0.0168(5) Uani d . 1 . .
C CA8 0.4961(3) 0.1942(2) 0.4208(2) 0.0158(5) Uani d . 1 . .
C CB1 0.3752(3) 0.3307(2) 0.6076(2) 0.0158(5) Uani d . 1 . .
C CB2 0.2824(3) 0.4256(2) 0.5899(2) 0.0147(5) Uani d . 1 . .
C CB3 0.0033(3) 0.6824(2) 0.3080(2) 0.0148(5) Uani d . 1 . .
C CB4 -0.0072(3) 0.6885(2) 0.2142(2) 0.0179(6) Uani d . 1 . .
C CB5 0.2272(3) 0.4728(2) 0.0086(2) 0.0191(6) Uani d . 1 . .
C CB6 0.3255(3) 0.3818(2) 0.0240(2) 0.0200(6) Uani d . 1 . .
C CB7 0.5800(3) 0.1091(2) 0.3153(2) 0.0170(5) Uani d . 1 . .
C CB8 0.5911(3) 0.1035(2) 0.4079(2) 0.0174(5) Uani d . 1 . .
C C11 0.4545(3) 0.2652(3) 0.6968(2) 0.0203(6) Uani d . 1 . .
H H11A 0.4625 0.1891 0.7105 0.024 Uiso calc R 1 . .
H H11B 0.4049 0.2795 0.7537 0.024 Uiso calc R 1 . .
C C21 0.2368(3) 0.4896(2) 0.6554(2) 0.0181(6) Uani d . 1 . .
H H21A 0.2517 0.4420 0.7237 0.022 Uiso calc R 1 . .
H H21B 0.1392 0.5190 0.6514 0.022 Uiso calc R 1 . .
C C31 -0.0673(3) 0.7605(2) 0.3557(2) 0.0184(6) Uani d . 1 . .
H H31A -0.0960 0.7204 0.4240 0.022 Uiso calc R 1 . .
H H31B -0.1492 0.8032 0.3219 0.022 Uiso calc R 1 . .
C C41 -0.0905(3) 0.7768(2) 0.1356(2) 0.0215(6) Uani d . 1 . .
H H41A -0.1684 0.8123 0.1667 0.026 Uiso calc R 1 . .
H H41B -0.1256 0.7457 0.0981 0.026 Uiso calc R 1 . .
C C51 0.1646(4) 0.5492(3) -0.0860(2) 0.0246(6) Uani d . 1 . .
H H51A 0.0683 0.5753 -0.0714 0.030 Uiso calc R 1 . .
H H51B 0.1703 0.5109 -0.1296 0.030 Uiso calc R 1 . .
C C61 0.4006(4) 0.3357(3) -0.0506(2) 0.0261(7) Uani d . 1 . .
H H61A 0.3454 0.3607 -0.1066 0.031 Uiso calc R 1 . .
H H61B 0.4126 0.2576 -0.0209 0.031 Uiso calc R 1 . .
C C71 0.6548(3) 0.0321(2) 0.2667(2) 0.0215(6) Uani d . 1 . .
H H71A 0.5918 0.0242 0.2280 0.026 Uiso calc R 1 . .
H H71B 0.6832 -0.0380 0.3179 0.026 Uiso calc R 1 . .
C C81 0.6882(3) 0.0236(2) 0.4824(2) 0.0218(6) Uani d . 1 . .
H H81A 0.7153 -0.0426 0.4698 0.026 Uiso calc R 1 . .
H H81B 0.6417 0.0068 0.5483 0.026 Uiso calc R 1 . .
C C12 0.5981(3) 0.2906(3) 0.6824(3) 0.0300(7) Uani d . 1 . .
H H12A 0.6459 0.2466 0.7409 0.045 Uiso calc R 1 . .
H H12B 0.5906 0.3654 0.6707 0.045 Uiso calc R 1 . .
H H12C 0.6480 0.2757 0.6266 0.045 Uiso calc R 1 . .
C C22 0.3140(4) 0.5818(3) 0.6261(3) 0.0337(8) Uani d . 1 . .
H H22A 0.2797 0.6222 0.6679 0.051 Uiso calc R 1 . .
H H22B 0.3009 0.6284 0.5582 0.051 Uiso calc R 1 . .
H H22C 0.4102 0.5528 0.6336 0.051 Uiso calc R 1 . .
C C32 0.0221(3) 0.8363(3) 0.3540(3) 0.0260(7) Uani d . 1 . .
H H32A -0.0304 0.8866 0.3826 0.039 Uiso calc R 1 . .
H H32B 0.0530 0.8751 0.2867 0.039 Uiso calc R 1 . .
H H32C 0.1001 0.7951 0.3915 0.039 Uiso calc R 1 . .
C C42 -0.0075(4) 0.8600(3) 0.0652(3) 0.0347(8) Uani d . 1 . .
H H42A -0.0640 0.9139 0.0148 0.052 Uiso calc R 1 . .
H H42B 0.0704 0.8251 0.0348 0.052 Uiso calc R 1 . .
H H42C 0.0236 0.8937 0.1015 0.052 Uiso calc R 1 . .
C C52 0.2359(5) 0.6451(3) -0.1389(3) 0.0359(8) Uani d . 1 . .
H H52A 0.1908 0.6931 -0.1977 0.054 Uiso calc R 1 . .
H H52B 0.3301 0.6200 -0.1567 0.054 Uiso calc R 1 . .
H H52C 0.2316 0.6828 -0.0958 0.054 Uiso calc R 1 . .
C C62 0.5393(4) 0.3664(4) -0.0875(3) 0.0462(11) Uani d . 1 . .
H H62A 0.5847 0.3317 -0.1323 0.069 Uiso calc R 1 . .
H H62B 0.5937 0.3437 -0.0323 0.069 Uiso calc R 1 . .
H H62C 0.5277 0.4433 -0.1214 0.069 Uiso calc R 1 . .
C C72 0.7802(4) 0.0664(3) 0.1995(3) 0.0315(8) Uani d . 1 . .
H H72A 0.8264 0.0109 0.1753 0.047 Uiso calc R 1 . .
H H72B 0.8414 0.0780 0.2362 0.047 Uiso calc R 1 . .
H H72C 0.7523 0.1321 0.1446 0.047 Uiso calc R 1 . .
C C82 0.8159(3) 0.0668(3) 0.4785(3) 0.0318(8) Uani d . 1 . .
H H82A 0.8786 0.0117 0.5237 0.048 Uiso calc R 1 . .
H H82B 0.7902 0.1286 0.4970 0.048 Uiso calc R 1 . .
H H82C 0.8594 0.0873 0.4125 0.048 Uiso calc R 1 . .
C CM1 0.4754(3) 0.2172(2) 0.5060(2) 0.0155(5) Uani d . 1 . .
H HM1 0.5249 0.1682 0.5593 0.019 Uiso calc R 1 . .
C CM2 0.1418(3) 0.5494(2) 0.4479(2) 0.0155(5) Uani d . 1 . .
H HM2 0.1009 0.5911 0.4852 0.019 Uiso calc R 1 . .
C CM3 0.1055(3) 0.5733(2) 0.1173(2) 0.0180(5) Uani d . 1 . .
H HM3 0.0534 0.6209 0.0649 0.022 Uiso calc R 1 . .
C CM4 0.4449(3) 0.2450(2) 0.1729(2) 0.0189(6) Uani d . 1 . .
H HM4 0.4863 0.2038 0.1353 0.023 Uiso calc R 1 . .
C CS1 0.1683(4) 0.1052(3) 0.2470(3) 0.0346(8) Uani d . 1 . .
H HS1A 0.0914 0.0780 0.2910 0.042 Uiso calc R 1 . .
H HS1B 0.2004 0.1496 0.2726 0.042 Uiso calc R 1 . .
Cl Cl2 0.30036(11) -0.00366(8) 0.24654(9) 0.0445(2) Uani d . 1 . .
Cl Cl3 0.11326(13) 0.18428(11) 0.12904(9) 0.0579(3) Uani d . 1 . .
C CS2 0.5781(11) -0.0403(7) 1.0177(9) 0.052(3) Uani d P 0.50 A -1
H HS2A 0.5710 -0.0752 1.0895 0.063 Uiso calc PR 0.50 A -1
H HS2B 0.6417 -0.0895 0.9913 0.063 Uiso calc PR 0.50 A -1
Cl Cl4 0.6407(3) 0.0771(2) 0.9837(2) 0.0636(7) Uani d P 0.50 A -1
Cl Cl5 0.4123(3) -0.0124(4) 0.9724(3) 0.0754(9) Uani d P 0.50 A -1

loop_
_atom_site_aniso_label
_atom_site_aniso_U_11
_atom_site_aniso_U_22
_atom_site_aniso_U_33
_atom_site_aniso_U_12
_atom_site_aniso_U_13
_atom_site_aniso_U_23
Fe 0.01256(18) 0.01266(19) 0.01360(19) -0.00042(14) -0.00143(14) -0.00611(14)
Cl1 0.0188(3) 0.0219(3) 0.0255(4) -0.0070(3) 0.0022(3) -0.0121(3)
N1 0.0138(10) 0.0130(10) 0.0146(11) 0.0001(8) -0.0010(9) -0.0079(9)
N2 0.0156(11) 0.0150(11) 0.0158(11) -0.0025(9) -0.0014(9) -0.0065(9)
N3 0.0176(11) 0.0171(11) 0.0129(11) -0.0015(9) -0.0006(9) -0.0080(9)
N4 0.0143(11) 0.0163(11) 0.0170(12) -0.0008(9) -0.0013(9) -0.0080(9)
CA1 0.0139(12) 0.0146(12) 0.0145(13) -0.0016(10) -0.0016(10) -0.0046(10)
CA2 0.0104(11) 0.0151(12) 0.0178(13) -0.0021(10) 0.0004(10) -0.0090(10)
CA3 0.0123(12) 0.0140(12) 0.0176(13) -0.0024(10) 0.0016(10) -0.0075(10)
CA4 0.0138(12) 0.0131(12) 0.0181(13) -0.0009(10) -0.0015(10) -0.0044(10)
CA5 0.0181(13) 0.0180(13) 0.0136(13) -0.0041(11) -0.0017(10) -0.0052(11)
CA6 0.0187(13) 0.0179(13) 0.0166(13) -0.0037(11) 0.0000(11) -0.0083(11)
CA7 0.0151(12) 0.0169(13) 0.0199(14) -0.0025(10) 0.0025(10) -0.0103(11)
CA8 0.0141(12) 0.0124(12) 0.0197(14) -0.0016(10) -0.0008(10) -0.0054(10)
CB1 0.0158(13) 0.0178(13) 0.0149(13) -0.0055(10) 0.0002(10) -0.0065(11)
CB2 0.0146(12) 0.0170(13) 0.0136(13) -0.0042(10) 0.0012(10) -0.0071(10)
CB3 0.0110(11) 0.0118(12) 0.0198(14) -0.0005(10) 0.0004(10) -0.0059(10)
CB4 0.0150(13) 0.0140(13) 0.0210(14) -0.0009(10) -0.0025(11) -0.0036(11)
CB5 0.0239(14) 0.0194(14) 0.0154(13) -0.0055(11) -0.0024(11) -0.0069(11)
CB6 0.0259(15) 0.0214(14) 0.0161(14) -0.0052(12) -0.0004(11) -0.0106(11)
CB7 0.0142(12) 0.0131(12) 0.0229(14) -0.0022(10) -0.0007(11) -0.0064(11)
CB8 0.0140(12) 0.0149(13) 0.0213(14) -0.0011(10) -0.0016(11) -0.0057(11)
C11 0.0222(14) 0.0226(14) 0.0147(13) -0.0006(12) -0.0038(11) -0.0069(11)
C21 0.0237(14) 0.0184(13) 0.0148(13) -0.0036(11) -0.0011(11) -0.0093(11)
C31 0.0159(13) 0.0154(13) 0.0238(15) 0.0010(10) -0.0004(11) -0.0101(11)
C41 0.0233(15) 0.0140(13) 0.0212(15) 0.0066(11) -0.0043(12) -0.0052(11)
C51 0.0324(17) 0.0251(15) 0.0182(15) -0.0052(13) -0.0075(13) -0.0081(12)
C61 0.0331(17) 0.0305(17) 0.0199(15) -0.0029(14) -0.0015(13) -0.0168(13)
C71 0.0218(14) 0.0166(14) 0.0268(16) 0.0012(11) 0.0011(12) -0.0129(12)
C81 0.0173(13) 0.0182(14) 0.0267(16) 0.0049(11) -0.0041(12) -0.0091(12)
C12 0.0213(15) 0.040(2) 0.0289(18) -0.0022(14) -0.0101(13) -0.0128(15)
C22 0.044(2) 0.0336(19) 0.036(2) -0.0178(16) 0.0046(16) -0.0229(16)
C32 0.0262(16) 0.0179(14) 0.0363(18) -0.0034(12) 0.0001(14) -0.0143(13)
C42 0.049(2) 0.0223(16) 0.0245(17) -0.0078(15) -0.0041(16) 0.0009(13)
C52 0.056(2) 0.0276(18) 0.0210(17) -0.0121(17) -0.0078(16) -0.0014(14)
C62 0.042(2) 0.065(3) 0.041(2) -0.016(2) 0.0152(19) -0.034(2)
C72 0.0282(17) 0.0280(17) 0.0352(19) 0.0034(14) 0.0086(14) -0.0181(15)
C82 0.0174(15) 0.043(2) 0.0323(19) -0.0021(14) -0.0074(13) -0.0120(16)
CM1 0.0132(12) 0.0149(12) 0.0172(13) 0.0005(10) -0.0034(10) -0.0058(10)
CM2 0.0142(12) 0.0156(13) 0.0179(13) -0.0009(10) 0.0001(10) -0.0092(11)
CM3 0.0186(13) 0.0173(13) 0.0173(14) -0.0016(11) -0.0042(11) -0.0057(11)
CM4 0.0171(13) 0.0188(14) 0.0220(14) -0.0019(11) 0.0008(11) -0.0109(12)
CS1 0.0310(18) 0.039(2) 0.036(2) -0.0044(16) 0.0009(15) -0.0191(17)
Cl2 0.0368(5) 0.0345(5) 0.0597(7) -0.0025(4) -0.0048(5) -0.0173(5)
Cl3 0.0496(6) 0.0580(7) 0.0504(7) -0.0108(5) -0.0205(5) 0.0024(5)
CS2 0.066(7) 0.023(4) 0.066(7) -0.003(4) 0.004(5) -0.022(4)
Cl4 0.0684(17) 0.0590(16) 0.0764(19) -0.0064(14) -0.0037(15) -0.0429(15)
Cl5 0.0595(18) 0.110(3) 0.073(2) -0.010(2) -0.0058(15) -0.055(2)

loop_
_atom_type_symbol
_atom_type_description
_atom_type_scat_dispersion_real
_atom_type_scat_dispersion_imag
_atom_type_scat_source
C C 0.0033 0.0016 'International Tables Vol C Tables 4.2.6.8 and 6.1.1.4'
H H 0.0000 0.0000 'International Tables Vol C Tables 4.2.6.8 and 6.1.1.4'
Cl Cl 0.1484 0.1585 'International Tables Vol C Tables 4.2.6.8 and 6.1.1.4'
Fe Fe 0.3463 0.8444 'International Tables Vol C Tables 4.2.6.8 and 6.1.1.4'
N N 0.0061 0.0033 'International Tables Vol C Tables 4.2.6.8 and 6.1.1.4'

loop_
_geom_angle_atom_site_label_1
_geom_angle_atom_site_label_2
_geom_angle_atom_site_label_3
_geom_angle_site_symmetry_1
_geom_angle_site_symmetry_3
_geom_angle
_geom_angle_publ_flag
N2 Fe N4 . . 154.50(10) y
N2 Fe N1 . . 87.08(10) ?
N4 Fe N1 . . 86.96(10) ?
N2 Fe N3 . . 87.05(10) ?
N4 Fe N3 . . 87.14(10) ?
N1 Fe N3 . . 153.12(10) y
N2 Fe Cl1 . . 102.63(8) y
N4 Fe Cl1 . . 102.87(8) y
N1 Fe Cl1 . . 103.92(7) y
N3 Fe Cl1 . . 102.96(7) y
CA1 N1 CA2 . . 105.7(2) ?
CA1 N1 Fe . . 126.55(18) ?
CA2 N1 Fe . . 126.22(18) ?
CA4 N2 CA3 . . 105.6(2) ?
CA4 N2 Fe . . 126.10(19) ?
CA3 N2 Fe . . 126.47(19) ?
CA5 N3 CA6 . . 105.4(2) ?
CA5 N3 Fe . . 126.67(19) ?
CA6 N3 Fe . . 126.9(2) ?
CA7 N4 CA8 . . 105.4(2) ?
CA7 N4 Fe . . 126.25(19) ?
CA8 N4 Fe . . 126.63(19) ?
N1 CA1 CM1 . . 124.4(3) ?
N1 CA1 CB1 . . 110.5(2) ?
CM1 CA1 CB1 . . 125.1(3) ?
CM2 CA2 N1 . . 125.2(3) ?
CM2 CA2 CB2 . . 124.7(3) ?
N1 CA2 CB2 . . 110.1(2) ?
N2 CA3 CM2 . . 125.1(3) ?
N2 CA3 CB3 . . 110.7(2) ?
CM2 CA3 CB3 . . 124.2(3) ?
N2 CA4 CM3 . . 124.7(3) ?
N2 CA4 CB4 . . 110.7(3) ?
CM3 CA4 CB4 . . 124.6(3) ?
N3 CA5 CM3 . . 124.3(3) ?
N3 CA5 CB5 . . 110.8(3) ?
CM3 CA5 CB5 . . 124.9(3) ?
N3 CA6 CM4 . . 124.7(3) ?
N3 CA6 CB6 . . 110.2(3) ?
CM4 CA6 CB6 . . 125.1(3) ?
N4 CA7 CM4 . . 124.7(3) ?
N4 CA7 CB7 . . 110.4(3) ?
CM4 CA7 CB7 . . 124.9(3) ?
N4 CA8 CM1 . . 124.2(3) ?
N4 CA8 CB8 . . 110.7(3) ?
CM1 CA8 CB8 . . 125.1(3) ?
CB2 CB1 CA1 . . 106.5(2) ?
CB2 CB1 C11 . . 128.5(3) ?
CA1 CB1 C11 . . 125.0(3) ?
CB1 CB2 CA2 . . 107.1(2) ?
CB1 CB2 C21 . . 128.1(3) ?
CA2 CB2 C21 . . 124.7(3) ?
CB4 CB3 CA3 . . 106.1(2) ?
CB4 CB3 C31 . . 128.4(3) ?
CA3 CB3 C31 . . 125.5(3) ?
CB3 CB4 CA4 . . 106.9(2) ?
CB3 CB4 C41 . . 127.5(3) ?
CA4 CB4 C41 . . 125.6(3) ?
CB6 CB5 CA5 . . 106.5(3) ?
CB6 CB5 C51 . . 128.7(3) ?
CA5 CB5 C51 . . 124.8(3) ?
CB5 CB6 CA6 . . 107.1(3) ?
CB5 CB6 C61 . . 128.2(3) ?
CA6 CB6 C61 . . 124.5(3) ?
CB8 CB7 CA7 . . 106.5(3) ?
CB8 CB7 C71 . . 128.0(3) ?
CA7 CB7 C71 . . 125.5(3) ?
CB7 CB8 CA8 . . 107.0(3) ?
CB7 CB8 C81 . . 128.1(3) ?
CA8 CB8 C81 . . 124.8(3) ?
CB1 C11 C12 . . 112.0(3) ?
CB1 C11 H11A . . 109.2 ?
C12 C11 H11A . . 109.2 ?
CB1 C11 H11B . . 109.2 ?
C12 C11 H11B . . 109.2 ?
H11A C11 H11B . . 107.9 ?
CB2 C21 C22 . . 112.0(3) ?
CB2 C21 H21A . . 109.2 ?
C22 C21 H21A . . 109.2 ?
CB2 C21 H21B . . 109.2 ?
C22 C21 H21B . . 109.2 ?
H21A C21 H21B . . 107.9 ?
CB3 C31 C32 . . 113.6(2) ?
CB3 C31 H31A . . 108.9 ?
C32 C31 H31A . . 108.9 ?
CB3 C31 H31B . . 108.9 ?
C32 C31 H31B . . 108.9 ?
H31A C31 H31B . . 107.7 ?
CB4 C41 C42 . . 112.3(3) ?
CB4 C41 H41A . . 109.2 ?
C42 C41 H41A . . 109.2 ?
CB4 C41 H41B . . 109.2 ?
C42 C41 H41B . . 109.2 ?
H41A C41 H41B . . 107.9 ?
CB5 C51 C52 . . 112.2(3) ?
CB5 C51 H51A . . 109.2 ?
C52 C51 H51A . . 109.2 ?
CB5 C51 H51B . . 109.2 ?
C52 C51 H51B . . 109.2 ?
H51A C51 H51B . . 107.9 ?
CB6 C61 C62 . . 113.0(3) ?
CB6 C61 H61A . . 109.0 ?
C62 C61 H61A . . 109.0 ?
CB6 C61 H61B . . 109.0 ?
C62 C61 H61B . . 109.0 ?
H61A C61 H61B . . 107.8 ?
CB7 C71 C72 . . 114.3(3) ?
CB7 C71 H71A . . 108.7 ?
C72 C71 H71A . . 108.7 ?
CB7 C71 H71B . . 108.7 ?
C72 C71 H71B . . 108.7 ?
H71A C71 H71B . . 107.6 ?
CB8 C81 C82 . . 111.8(3) ?
CB8 C81 H81A . . 109.3 ?
C82 C81 H81A . . 109.3 ?
CB8 C81 H81B . . 109.3 ?
C82 C81 H81B . . 109.3 ?
H81A C81 H81B . . 107.9 ?
C11 C12 H12A . . 109.5 ?
C11 C12 H12B . . 109.5 ?
H12A C12 H12B . . 109.5 ?
C11 C12 H12C . . 109.5 ?
H12A C12 H12C . . 109.5 ?
H12B C12 H12C . . 109.5 ?
C21 C22 H22A . . 109.5 ?
C21 C22 H22B . . 109.5 ?
H22A C22 H22B . . 109.5 ?
C21 C22 H22C . . 109.5 ?
H22A C22 H22C . . 109.5 ?
H22B C22 H22C . . 109.5 ?
C31 C32 H32A . . 109.5 ?
C31 C32 H32B . . 109.5 ?
H32A C32 H32B . . 109.5 ?
C31 C32 H32C . . 109.5 ?
H32A C32 H32C . . 109.5 ?
H32B C32 H32C . . 109.5 ?
C41 C42 H42A . . 109.5 ?
C41 C42 H42B . . 109.5 ?
H42A C42 H42B . . 109.5 ?
C41 C42 H42C . . 109.5 ?
H42A C42 H42C . . 109.5 ?
H42B C42 H42C . . 109.5 ?
C51 C52 H52A . . 109.5 ?
C51 C52 H52B . . 109.5 ?
H52A C52 H52B . . 109.5 ?
C51 C52 H52C . . 109.5 ?
H52A C52 H52C . . 109.5 ?
H52B C52 H52C . . 109.5 ?
C61 C62 H62A . . 109.5 ?
C61 C62 H62B . . 109.5 ?
H62A C62 H62B . . 109.5 ?
C61 C62 H62C . . 109.5 ?
H62A C62 H62C . . 109.5 ?
H62B C62 H62C . . 109.5 ?
C71 C72 H72A . . 109.5 ?
C71 C72 H72B . . 109.5 ?
H72A C72 H72B . . 109.5 ?
C71 C72 H72C . . 109.5 ?
H72A C72 H72C . . 109.5 ?
H72B C72 H72C . . 109.5 ?
C81 C82 H82A . . 109.5 ?
C81 C82 H82B . . 109.5 ?
H82A C82 H82B . . 109.5 ?
C81 C82 H82C . . 109.5 ?
H82A C82 H82C . . 109.5 ?
H82B C82 H82C . . 109.5 ?
CA8 CM1 CA1 . . 126.6(3) ?
CA8 CM1 HM1 . . 116.7 ?
CA1 CM1 HM1 . . 116.7 ?
CA2 CM2 CA3 . . 125.6(3) ?
CA2 CM2 HM2 . . 117.2 ?
CA3 CM2 HM2 . . 117.2 ?
CA4 CM3 CA5 . . 126.3(3) ?
CA4 CM3 HM3 . . 116.8 ?
CA5 CM3 HM3 . . 116.8 ?
CA6 CM4 CA7 . . 126.0(3) ?
CA6 CM4 HM4 . . 117.0 ?
CA7 CM4 HM4 . . 117.0 ?
Cl3 CS1 Cl2 . . 112.1(2) ?
Cl3 CS1 HS1A . . 109.2 ?
Cl2 CS1 HS1A . . 109.2 ?
Cl3 CS1 HS1B . . 109.2 ?
Cl2 CS1 HS1B . . 109.2 ?
HS1A CS1 HS1B . . 107.9 ?
Cl4 CS2 Cl5 . . 111.1(6) ?
Cl4 CS2 HS2A . . 109.4 ?
Cl5 CS2 HS2A . . 109.4 ?
Cl4 CS2 HS2B . . 109.4 ?
Cl5 CS2 HS2B . . 109.4 ?
HS2A CS2 HS2B . . 108.0 ?

loop_
_geom_bond_atom_site_label_1
_geom_bond_atom_site_label_2
_geom_bond_site_symmetry_2
_geom_bond_distance
_geom_bond_publ_flag
Fe N2 . 2.060(3) y
Fe N4 . 2.066(3) y
Fe N1 . 2.066(2) y
Fe N3 . 2.067(2) y
Fe Cl1 . 2.2430(13) y
N1 CA1 . 1.378(4) ?
N1 CA2 . 1.383(3) ?
N2 CA4 . 1.375(4) ?
N2 CA3 . 1.376(4) ?
N3 CA5 . 1.375(4) ?
N3 CA6 . 1.383(4) ?
N4 CA7 . 1.378(4) ?
N4 CA8 . 1.378(4) ?
CA1 CM1 . 1.388(4) ?
CA1 CB1 . 1.447(4) ?
CA2 CM2 . 1.381(4) ?
CA2 CB2 . 1.443(4) ?
CA3 CM2 . 1.382(4) ?
CA3 CB3 . 1.448(4) ?
CA4 CM3 . 1.386(4) ?
CA4 CB4 . 1.440(4) ?
CA5 CM3 . 1.388(4) ?
CA5 CB5 . 1.444(4) ?
CA6 CM4 . 1.385(4) ?
CA6 CB6 . 1.443(4) ?
CA7 CM4 . 1.390(4) ?
CA7 CB7 . 1.449(4) ?
CA8 CM1 . 1.387(4) ?
CA8 CB8 . 1.437(4) ?
CB1 CB2 . 1.366(4) ?
CB1 C11 . 1.495(4) ?
CB2 C21 . 1.504(4) ?
CB3 CB4 . 1.371(4) ?
CB3 C31 . 1.494(4) ?
CB4 C41 . 1.493(4) ?
CB5 CB6 . 1.360(4) ?
CB5 C51 . 1.500(4) ?
CB6 C61 . 1.497(4) ?
CB7 CB8 . 1.359(4) ?
CB7 C71 . 1.501(4) ?
CB8 C81 . 1.498(4) ?
C11 C12 . 1.529(5) ?
C11 H11A . 0.9700 ?
C11 H11B . 0.9700 ?
C21 C22 . 1.525(4) ?
C21 H21A . 0.9700 ?
C21 H21B . 0.9700 ?
C31 C32 . 1.524(4) ?
C31 H31A . 0.9700 ?
C31 H31B . 0.9700 ?
C41 C42 . 1.521(5) ?
C41 H41A . 0.9700 ?
C41 H41B . 0.9700 ?
C51 C52 . 1.521(5) ?
C51 H51A . 0.9700 ?
C51 H51B . 0.9700 ?
C61 C62 . 1.507(5) ?
C61 H61A . 0.9700 ?
C61 H61B . 0.9700 ?
C71 C72 . 1.516(5) ?
C71 H71A . 0.9700 ?
C71 H71B . 0.9700 ?
C81 C82 . 1.524(5) ?
C81 H81A . 0.9700 ?
C81 H81B . 0.9700 ?
C12 H12A . 0.9600 ?
C12 H12B . 0.9600 ?
C12 H12C . 0.9600 ?
C22 H22A . 0.9600 ?
C22 H22B . 0.9600 ?
C22 H22C . 0.9600 ?
C32 H32A . 0.9600 ?
C32 H32B . 0.9600 ?
C32 H32C . 0.9600 ?
C42 H42A . 0.9600 ?
C42 H42B . 0.9600 ?
C42 H42C . 0.9600 ?
C52 H52A . 0.9600 ?
C52 H52B . 0.9600 ?
C52 H52C . 0.9600 ?
C62 H62A . 0.9600 ?
C62 H62B . 0.9600 ?
C62 H62C . 0.9600 ?
C72 H72A . 0.9600 ?
C72 H72B . 0.9600 ?
C72 H72C . 0.9600 ?
C82 H82A . 0.9600 ?
C82 H82B . 0.9600 ?
C82 H82C . 0.9600 ?
CM1 HM1 . 0.9300 ?
CM2 HM2 . 0.9300 ?
CM3 HM3 . 0.9300 ?
CM4 HM4 . 0.9300 ?
CS1 Cl3 . 1.742(4) ?
CS1 Cl2 . 1.749(4) ?
CS1 HS1A . 0.9700 ?
CS1 HS1B . 0.9700 ?
CS2 Cl4 . 1.732(10) ?
CS2 Cl5 . 1.798(12) ?
CS2 HS2A . 0.9700 ?
CS2 HS2B . 0.9700 ?
